data_7215955
loop_
_publ_author_name
'Bhattacharya, Biswajit'
'Saha, Debraj'
'Maity, Dilip Kumar'
'Dey, Rajdip'
'Ghoshal, Debajyoti'

_publ_section_title
;
 Syntheses, X-ray structures, gas adsorption and luminescent properties of
 three coordination polymers of Zn(ii) dicarboxylates mixed with a linear,
 neutral, and rigid N,N&#x2032;-donor ligand
;
_journal_issue 22
_journal_name_full CrystEngComm
_journal_page_first 4783
_journal_paper_doi 10.1039/c3ce42441c
_journal_volume 16
_journal_year 2014
_chemical_formula_sum 'C10 H12 N2 O6 Zn'
_chemical_formula_weight 321.59
_chemical_name_systematic
;
 ?
;
_space_group_IT_number 2
_symmetry_cell_setting triclinic
_symmetry_space_group_name_Hall '-P 1'
_symmetry_space_group_name_H-M 'P -1'
_atom_sites_solution_hydrogens geom
_atom_sites_solution_primary direct
_atom_sites_solution_secondary difmap
_audit_creation_method SHELXL-97
_cell_angle_alpha 84.1910(10)
_cell_angle_beta 85.964(2)
_cell_angle_gamma 79.8480(10)
_cell_formula_units_Z 2
_cell_length_a 5.23330(10)
_cell_length_b 9.1580(3)
_cell_length_c 14.8415(4)
_cell_measurement_reflns_used 250
_cell_measurement_temperature 298(2)
_cell_measurement_theta_max 27.6
_cell_measurement_theta_min 1.4
_cell_volume 695.57(3)
_computing_cell_refinement 'SMART APEX II'
_computing_data_collection 'SMART APEX II (Bruker,2010)'
_computing_data_reduction 'SAINT (Bruker,2000)'
_computing_molecular_graphics 'Ortep-3v2 for windows (Farrugia, 1997)'
_computing_publication_material 'PLATON (Spek, 2008)'
_computing_structure_refinement 'SHELXL-97 (Sheldrick, 2008)'
_computing_structure_solution 'SHELXS-97 (Sheldrick, 2008)'
_diffrn_ambient_temperature 298(2)
_diffrn_measured_fraction_theta_full 0.994
_diffrn_measured_fraction_theta_max 0.994
_diffrn_measurement_device_type 'CCD area detector'
_diffrn_measurement_method 'phi and omega scans'
_diffrn_radiation_monochromator graphite
_diffrn_radiation_source 'fine-focus sealed tube'
_diffrn_radiation_type MoK\a
_diffrn_radiation_wavelength 0.71073
_diffrn_reflns_av_R_equivalents 0.0262
_diffrn_reflns_av_sigmaI/netI 0.0233
_diffrn_reflns_limit_h_max 6
_diffrn_reflns_limit_h_min -6
_diffrn_reflns_limit_k_max 11
_diffrn_reflns_limit_k_min -11
_diffrn_reflns_limit_l_max 19
_diffrn_reflns_limit_l_min -19
_diffrn_reflns_number 11953
_diffrn_reflns_theta_full 27.58
_diffrn_reflns_theta_max 27.58
_diffrn_reflns_theta_min 1.38
_exptl_absorpt_coefficient_mu 1.788
_exptl_absorpt_correction_T_max 0.9753
_exptl_absorpt_correction_T_min 0.8946
_exptl_absorpt_correction_type multi-scan
_exptl_absorpt_process_details
;
'XPREP' - A PROGRAM DATA PREPARATION & RECIPROCAL 
SPACE EXPLORATION,
Bruker Analytical X-ray Systems, 1997
;
_exptl_crystal_colour orange
_exptl_crystal_density_diffrn 1.535
_exptl_crystal_density_method 'not measured'
_exptl_crystal_description block
_exptl_crystal_F_000 328
_exptl_crystal_size_max 0.20
_exptl_crystal_size_mid 0.10
_exptl_crystal_size_min 0.10
_refine_diff_density_max 1.439
_refine_diff_density_min -0.564
_refine_diff_density_rms 0.168
_refine_ls_extinction_method none
_refine_ls_goodness_of_fit_ref 1.220
_refine_ls_hydrogen_treatment noref
_refine_ls_matrix_type full
_refine_ls_number_parameters 171
_refine_ls_number_reflns 3198
_refine_ls_number_restraints 0
_refine_ls_restrained_S_all 1.220
_refine_ls_R_factor_all 0.0435
_refine_ls_R_factor_gt 0.0415
_refine_ls_shift/su_max 0.001
_refine_ls_shift/su_mean 0.000
_refine_ls_structure_factor_coef Fsqd
_refine_ls_weighting_details 'calc w=1/[\s^2^(Fo^2^)+(0.0780P)^2^+0.6584P] where P=(Fo^2^+2Fc^2^)/3'
_refine_ls_weighting_scheme calc
_refine_ls_wR_factor_gt 0.1361
_refine_ls_wR_factor_ref 0.1373
_reflns_number_gt 3016
_reflns_number_total 3198
_reflns_threshold_expression >2\s(I)
_cod_data_source_file c3ce42441c.txt
_cod_data_source_block DG2
_cod_depositor_comments
;
The following automatic conversions were performed:

'_symmetry_cell_setting' value 'Triclinic' changed to 'triclinic'
according to
/usr/data/users/saulius/crontab/automatic-downloads/rss-feeds/RSC/lib/dictionaries/cif_core.dic
dictionary named 'cif_core.dic' version 2.4.2 from 2011-04-26.

Automatic conversion script
Id: cif_fix_values 2281 2013-09-26 08:29:07Z andrius 
;
_cod_original_sg_symbol_H-M P-1
_cod_database_code 7215955

loop_
_symmetry_equiv_pos_as_xyz
'x, y, z'
'-x, -y, -z'

loop_
_atom_site_label
_atom_site_type_symbol
_atom_site_fract_x
_atom_site_fract_y
_atom_site_fract_z
_atom_site_U_iso_or_equiv
_atom_site_adp_type
_atom_site_occupancy
_atom_site_symmetry_multiplicity
_atom_site_calc_flag
_atom_site_refinement_flags
C1 C 0.5943(6) 0.3822(3) 0.6266(2) 0.0297(6) Uani 1 1 d .
C2 C 0.5226(7) 0.2416(4) 0.5995(2) 0.0335(7) Uani 1 1 d .
H2A H 0.6769 0.1654 0.5996 0.040 Uiso 1 1 calc R
H2B H 0.4666 0.2599 0.5378 0.040 Uiso 1 1 calc R
C3 C 0.3116(6) 0.1821(4) 0.6591(3) 0.0361(7) Uani 1 1 d .
H3A H 0.1504 0.2525 0.6536 0.043 Uiso 1 1 calc R
H3B H 0.3576 0.1733 0.7219 0.043 Uiso 1 1 calc R
C4 C 0.2689(6) 0.0308(3) 0.6348(3) 0.0372(7) Uani 1 1 d .
H4A H 0.1055 0.0105 0.6640 0.045 Uiso 1 1 calc R
H4B H 0.2525 0.0362 0.5698 0.045 Uiso 1 1 calc R
C5 C 0.4818(6) -0.0986(3) 0.6613(2) 0.0281(6) Uani 1 1 d .
C8 C 1.0724(7) 0.6735(4) 0.8022(2) 0.0371(7) Uani 1 1 d .
H8 H 1.0500 0.7684 0.7718 0.044 Uiso 1 1 calc R
C9 C 0.9695(7) 0.4383(4) 0.8219(2) 0.0371(7) Uani 1 1 d .
H9 H 0.8760 0.3688 0.8051 0.044 Uiso 1 1 calc R
C10 C 1.1323(8) 0.3978(4) 0.8927(3) 0.0424(8) Uani 1 1 d .
H10 H 1.1485 0.3030 0.9231 0.051 Uiso 1 1 calc R
C11 C 1.2710(7) 0.5013(4) 0.9176(2) 0.0377(7) Uani 1 1 d .
C12 C 1.2401(8) 0.6414(5) 0.8720(3) 0.0424(8) Uani 1 1 d .
H12 H 1.3305 0.7129 0.8879 0.051 Uiso 1 1 calc R
N1 N 0.9408(5) 0.5733(3) 0.77643(17) 0.0297(5) Uani 1 1 d .
N2 N 1.4398(7) 0.4530(4) 0.9903(2) 0.0473(8) Uani 1 1 d .
O1 O 0.7525(5) 0.4467(3) 0.57480(18) 0.0398(6) Uani 1 1 d .
O2 O 0.5078(6) 0.4351(3) 0.69824(19) 0.0467(6) Uani 1 1 d .
O1W O 1.0324(5) 0.6923(3) 0.57304(17) 0.0388(6) Uani 1 1 d .
O3 O 0.6638(5) -0.0849(3) 0.7052(2) 0.0494(7) Uani 1 1 d .
O2W O 1.497(4) 0.003(3) 0.9196(15) 0.213(8) Uiso 0.50 1 d P
O4 O 0.4561(4) -0.2248(2) 0.63524(17) 0.0330(5) Uani 1 1 d .
O3W O 1.191(4) -0.011(3) 1.0003(17) 0.225(9) Uiso 0.50 1 d P
Zn1 Zn 0.75352(6) 0.61627(4) 0.65761(2) 0.02654(15) Uani 1 1 d .
H2WB H 1.1680 0.7201 0.5954 0.050 Uiso 1 1 d .
H1WA H 1.1046 0.6408 0.5224 0.050 Uiso 1 1 d .

loop_
_atom_site_aniso_label
_atom_site_aniso_U_11
_atom_site_aniso_U_22
_atom_site_aniso_U_33
_atom_site_aniso_U_23
_atom_site_aniso_U_13
_atom_site_aniso_U_12
C1 0.0271(14) 0.0233(13) 0.0393(16) -0.0026(12) -0.0086(12) -0.0035(11)
C2 0.0392(16) 0.0285(15) 0.0358(16) -0.0073(12) 0.0009(13) -0.0126(13)
C3 0.0293(15) 0.0248(15) 0.053(2) -0.0039(13) 0.0031(14) -0.0035(12)
C4 0.0270(15) 0.0249(15) 0.061(2) -0.0013(14) -0.0075(14) -0.0065(12)
C5 0.0264(13) 0.0231(13) 0.0351(15) -0.0018(11) -0.0006(11) -0.0062(11)
C8 0.0399(17) 0.0356(17) 0.0364(16) 0.0013(13) -0.0098(13) -0.0081(14)
C9 0.0396(17) 0.0355(17) 0.0364(16) -0.0016(13) -0.0072(13) -0.0059(13)
C10 0.051(2) 0.0379(18) 0.0372(18) 0.0041(14) -0.0103(15) -0.0041(15)
C11 0.0339(16) 0.0483(19) 0.0285(15) -0.0021(13) -0.0081(12) 0.0009(14)
C12 0.0451(19) 0.045(2) 0.0399(18) -0.0020(15) -0.0161(15) -0.0102(16)
N1 0.0284(12) 0.0343(13) 0.0261(12) -0.0031(10) -0.0037(9) -0.0031(10)
N2 0.0494(18) 0.054(2) 0.0375(16) 0.0018(14) -0.0189(14) -0.0025(15)
O1 0.0400(13) 0.0337(12) 0.0496(14) -0.0101(10) 0.0049(11) -0.0165(10)
O2 0.0574(16) 0.0414(14) 0.0468(14) -0.0193(12) 0.0059(12) -0.0181(12)
O1W 0.0320(11) 0.0497(14) 0.0406(13) -0.0133(11) 0.0036(10) -0.0199(11)
O3 0.0457(15) 0.0359(13) 0.0698(19) -0.0087(12) -0.0289(14) -0.0031(11)
O4 0.0273(10) 0.0258(10) 0.0475(13) -0.0067(9) -0.0045(9) -0.0056(8)
Zn1 0.0268(2) 0.0256(2) 0.0284(2) -0.00468(13) -0.00489(13) -0.00503(14)

loop_
_atom_type_symbol
_atom_type_description
_atom_type_scat_dispersion_real
_atom_type_scat_dispersion_imag
_atom_type_scat_source
C C 0.0033 0.0016 'International Tables Vol C Tables 4.2.6.8 and 6.1.1.4'
H H 0.0000 0.0000 'International Tables Vol C Tables 4.2.6.8 and 6.1.1.4'
N N 0.0061 0.0033 'International Tables Vol C Tables 4.2.6.8 and 6.1.1.4'
O O 0.0106 0.0060 'International Tables Vol C Tables 4.2.6.8 and 6.1.1.4'
Zn Zn 0.2839 1.4301 'International Tables Vol C Tables 4.2.6.8 and 6.1.1.4'

loop_
_geom_angle_atom_site_label_1
_geom_angle_atom_site_label_2
_geom_angle_atom_site_label_3
_geom_angle
_geom_angle_site_symmetry_1
_geom_angle_site_symmetry_3
O2 C1 O1 119.3(3) . .
O2 C1 C2 122.0(3) . .
O1 C1 C2 118.7(3) . .
O2 C1 Zn1 64.36(18) . .
O1 C1 Zn1 54.97(16) . .
C2 C1 Zn1 173.5(2) . .
C1 C2 C3 115.1(3) . .
C2 C3 C4 112.6(3) . .
C5 C4 C3 115.0(3) . .
O3 C5 O4 122.1(3) . .
O3 C5 C4 122.6(3) . .
O4 C5 C4 115.3(3) . .
N1 C8 C12 122.6(3) . .
N1 C9 C10 122.6(3) . .
C9 C10 C11 118.6(3) . .
C12 C11 C10 119.2(3) . .
C12 C11 N2 124.4(3) . .
C10 C11 N2 116.3(3) . .
C11 C12 C8 118.7(3) . .
C9 N1 C8 118.3(3) . .
C9 N1 Zn1 121.2(2) . .
C8 N1 Zn1 119.7(2) . .
N2 N2 C11 114.3(4) 2_867 .
C1 O1 Zn1 95.0(2) . .
C1 O2 Zn1 86.4(2) . .
C5 O4 Zn1 114.26(19) . 1_545
O4 Zn1 O1W 101.08(11) 1_565 .
O4 Zn1 N1 124.47(10) 1_565 .
O1W Zn1 N1 100.68(10) . .
O4 Zn1 O1 110.37(10) 1_565 .
O1W Zn1 O1 89.48(10) . .
N1 Zn1 O1 120.26(11) . .
O4 Zn1 O2 94.89(10) 1_565 .
O1W Zn1 O2 148.43(10) . .
N1 Zn1 O2 92.20(11) . .
O1 Zn1 O2 59.32(9) . .
O4 Zn1 C1 104.32(9) 1_565 .
O1W Zn1 C1 119.42(10) . .
N1 Zn1 C1 107.99(11) . .
O1 Zn1 C1 30.07(10) . .
O2 Zn1 C1 29.25(10) . .

loop_
_geom_bond_atom_site_label_1
_geom_bond_atom_site_label_2
_geom_bond_distance
_geom_bond_site_symmetry_2
C1 O2 1.237(4) .
C1 O1 1.271(4) .
C1 C2 1.503(4) .
C1 Zn1 2.527(3) .
C2 C3 1.509(4) .
C3 C4 1.524(5) .
C4 C5 1.518(4) .
C5 O3 1.222(4) .
C5 O4 1.286(4) .
C8 N1 1.339(4) .
C8 C12 1.380(5) .
C9 N1 1.337(4) .
C9 C10 1.380(5) .
C10 C11 1.383(5) .
C11 C12 1.377(5) .
C11 N2 1.428(4) .
N1 Zn1 2.047(3) .
N2 N2 1.220(7) 2_867
O1 Zn1 2.077(2) .
O2 Zn1 2.283(3) .
O1W Zn1 2.028(2) .
O4 Zn1 1.957(2) 1_545
Zn1 O4 1.957(2) 1_565
